data_7200173
loop_
_publ_author_name
'Yang, Wenbin'
'Lin, Xiang'
'Blake, Alexander J.'
'Wilson, Claire'
'Hubberstey, Peter'
'Champness, Neil R.'
'Schr\"oder, Martin'

_publ_section_title
;
 In situ synthesis of 5-substituted-tetrazoles and
 metallosupramolecular co-ordination polymers
;
_journal_issue 1
_journal_name_full CrystEngComm
_journal_page_first 67
_journal_paper_doi 10.1039/b808496c
_journal_volume 11
_journal_year 2009
_chemical_formula_moiety 'C12 H16 N10 Ni O6'
_chemical_formula_sum 'C12 H16 N10 Ni O6'
_chemical_formula_weight 455.06
_chemical_name_systematic
;
?
;
_space_group_IT_number 15
_symmetry_cell_setting monoclinic
_symmetry_space_group_name_Hall '-C 2yc'
_symmetry_space_group_name_H-M 'C 1 2/c 1'
_atom_sites_solution_hydrogens 'CH geometrically placed, H2O from delta-F'
_atom_sites_solution_primary direct
_atom_sites_solution_secondary difmap
_audit_creation_method SHELXL-97
_cell_angle_alpha 90.00
_cell_angle_beta 95.837(2)
_cell_angle_gamma 90.00
_cell_formula_units_Z 4
_cell_length_a 21.403(3)
_cell_length_b 6.9036(9)
_cell_length_c 11.1612(14)
_cell_measurement_reflns_used 3474
_cell_measurement_temperature 150(2)
_cell_measurement_theta_max 27.35
_cell_measurement_theta_min 3.1
_cell_volume 1640.6(4)
_computing_cell_refinement 'Bruker SAINT version 6.36a (Bruker, 2002)'
_computing_data_collection 'Bruker SMART version 5.624 (Bruker, 2001)'
_computing_data_reduction 'Bruker SAINT; Bruker SHELXTL (Bruker, 2001)'
_computing_molecular_graphics 'Bruker SHELXTL'
_computing_publication_material 'enCIFer(Allen et al.,2004);PLATON(Spek,2003)'
_computing_structure_refinement 'SHELXL-97 (Sheldrick, 1997)'
_computing_structure_solution 'SHELXS-97 (Sheldrick, 1990)'
_diffrn_ambient_temperature 150(2)
_diffrn_measured_fraction_theta_full 0.994
_diffrn_measured_fraction_theta_max 0.994
_diffrn_measurement_device_type 'Bruker SMART1000 CCD area detector'
_diffrn_measurement_method omega
_diffrn_radiation_monochromator graphite
_diffrn_radiation_source 'normal-focus sealed tube'
_diffrn_radiation_type MoK\a
_diffrn_radiation_wavelength 0.71073
_diffrn_reflns_av_R_equivalents 0.025
_diffrn_reflns_av_sigmaI/netI 0.022
_diffrn_reflns_limit_h_max 27
_diffrn_reflns_limit_h_min -27
_diffrn_reflns_limit_k_max 8
_diffrn_reflns_limit_k_min -8
_diffrn_reflns_limit_l_max 14
_diffrn_reflns_limit_l_min -14
_diffrn_reflns_number 7468
_diffrn_reflns_theta_full 27.50
_diffrn_reflns_theta_max 27.51
_diffrn_reflns_theta_min 1.91
_diffrn_standards_decay_% 0
_diffrn_standards_number 0
_exptl_absorpt_coefficient_mu 1.246
_exptl_absorpt_correction_T_max 1.000
_exptl_absorpt_correction_T_min 0.874
_exptl_absorpt_correction_type multi-scan
_exptl_absorpt_process_details 'SADABS v2.03'
_exptl_crystal_colour 'pale green'
_exptl_crystal_density_diffrn 1.842
_exptl_crystal_density_method 'not measured'
_exptl_crystal_description plate
_exptl_crystal_F_000 936
_exptl_crystal_size_max 0.34
_exptl_crystal_size_mid 0.17
_exptl_crystal_size_min 0.04
_refine_diff_density_max 0.66
_refine_diff_density_min -0.24
_refine_diff_density_rms 0.07
_refine_ls_extinction_method none
_refine_ls_goodness_of_fit_ref 1.05
_refine_ls_hydrogen_treatment 'riding model, H2O refined with restraints'
_refine_ls_matrix_type full
_refine_ls_number_parameters 148
_refine_ls_number_reflns 1875
_refine_ls_number_restraints 4
_refine_ls_restrained_S_all 1.05
_refine_ls_R_factor_all 0.0356
_refine_ls_R_factor_gt 0.0301
_refine_ls_shift/su_max 0.000
_refine_ls_shift/su_mean 0.000
_refine_ls_structure_factor_coef Fsqd
_refine_ls_weighting_details 'calc w=1/[\s^2^(Fo^2^)+(0.0442P)^2^+2.1617P] where P=(Fo^2^+2Fc^2^)/3'
_refine_ls_weighting_scheme calc
_refine_ls_wR_factor_gt 0.0767
_refine_ls_wR_factor_ref 0.0801
_reflns_number_gt 1673
_reflns_number_total 2030
_reflns_threshold_expression >2sigma(I)
_cod_data_source_file b808496c.txt
_cod_data_source_block (5)
_cod_depositor_comments
;
The following automatic conversions were performed:
'_symmetry_cell_setting' value 'Monoclinic' changed to 'monoclinic'
according to '/home/saulius/struct/CIF-dictionaries/cif_core.dic'
dictionary named 'cif_core.dic' version 2.4.1 from 2010-06-29.

Automatic conversion script
Id: cif_fix_enum 1527 2010-12-29 10:47:43Z saulius 
;
_cod_original_cell_volume 1640.6(6)
_cod_original_sg_symbol_H-M C2/c
_cod_database_code 7200173

loop_
_symmetry_equiv_pos_as_xyz
'x, y, z'
'-x, y, -z+1/2'
'x+1/2, y+1/2, z'
'-x+1/2, y+1/2, -z+1/2'
'-x, -y, -z'
'x, -y, z-1/2'
'-x+1/2, -y+1/2, -z'
'x+1/2, -y+1/2, z-1/2'

loop_
_atom_site_label
_atom_site_type_symbol
_atom_site_fract_x
_atom_site_fract_y
_atom_site_fract_z
_atom_site_U_iso_or_equiv
_atom_site_adp_type
_atom_site_occupancy
_atom_site_symmetry_multiplicity
_atom_site_calc_flag
_atom_site_refinement_flags
_atom_site_disorder_assembly
_atom_site_disorder_group
Ni1 Ni 0.0000 0.66046(4) 0.2500 0.01606(12) Uani 1 2 d S . .
O1 O 0.43828(6) 0.66049(18) 0.40090(12) 0.0221(3) Uani 1 1 d . . .
O2 O -0.02600(6) 0.8861(2) 0.13514(12) 0.0209(3) Uani 1 1 d D . .
H2B H -0.0427(11) 0.862(3) 0.0656(12) 0.032(7) Uiso 1 1 d D . .
H2C H 0.0040(8) 0.963(3) 0.132(2) 0.031(6) Uiso 1 1 d D . .
O3 O 0.02518(6) 0.43983(19) 0.37103(11) 0.0202(3) Uani 1 1 d D . .
H3B H 0.0481(9) 0.445(4) 0.4359(13) 0.029(6) Uiso 1 1 d D . .
H3C H -0.0057(8) 0.368(3) 0.378(2) 0.030(7) Uiso 1 1 d D . .
N1 N 0.37834(7) 0.6545(2) 0.35466(14) 0.0183(3) Uani 1 1 d . . .
N2 N 0.16841(7) 0.6190(2) 0.09119(14) 0.0206(3) Uani 1 1 d . . .
N3 N 0.10620(8) 0.6248(2) 0.08708(14) 0.0209(3) Uani 1 1 d . . .
N4 N 0.09018(7) 0.6546(2) 0.19780(14) 0.0191(3) Uani 1 1 d . . .
N5 N 0.14063(7) 0.6678(2) 0.27629(14) 0.0194(3) Uani 1 1 d . . .
C2 C 0.33269(9) 0.6241(3) 0.42777(17) 0.0209(4) Uani 1 1 d . . .
H2A H 0.3432 0.6083 0.5101 0.025 Uiso 1 1 calc R . .
C3 C 0.27100(9) 0.6166(3) 0.38142(16) 0.0196(4) Uani 1 1 d . . .
H3A H 0.2400 0.5916 0.4320 0.024 Uiso 1 1 calc R . .
C4 C 0.25440(9) 0.6464(2) 0.25822(16) 0.0170(3) Uani 1 1 d . . .
C5 C 0.30282(9) 0.6786(2) 0.18539(16) 0.0190(4) Uani 1 1 d . . .
H5A H 0.2934 0.6985 0.1031 0.023 Uiso 1 1 calc R . .
C6 C 0.36418(9) 0.6810(3) 0.23494(17) 0.0205(4) Uani 1 1 d . . .
H6A H 0.3962 0.7009 0.1859 0.025 Uiso 1 1 calc R . .
C7 C 0.18846(9) 0.6449(2) 0.20880(16) 0.0173(3) Uani 1 1 d . . .

loop_
_atom_site_aniso_label
_atom_site_aniso_U_11
_atom_site_aniso_U_22
_atom_site_aniso_U_33
_atom_site_aniso_U_23
_atom_site_aniso_U_13
_atom_site_aniso_U_12
Ni1 0.01732(18) 0.01858(18) 0.01274(17) 0.000 0.00380(12) 0.000
O1 0.0182(6) 0.0249(7) 0.0226(7) 0.0004(5) -0.0007(5) 0.0006(5)
O2 0.0213(7) 0.0233(7) 0.0180(6) 0.0035(5) 0.0015(5) -0.0019(5)
O3 0.0197(7) 0.0239(7) 0.0167(6) 0.0029(5) 0.0004(5) -0.0013(5)
N1 0.0208(8) 0.0157(7) 0.0187(7) -0.0012(6) 0.0031(6) -0.0005(6)
N2 0.0199(8) 0.0243(8) 0.0181(7) -0.0008(6) 0.0045(6) 0.0001(6)
N3 0.0196(8) 0.0258(8) 0.0173(7) -0.0008(6) 0.0024(6) -0.0008(6)
N4 0.0195(8) 0.0205(8) 0.0176(7) -0.0005(6) 0.0038(6) 0.0000(6)
N5 0.0194(8) 0.0220(8) 0.0170(7) -0.0002(6) 0.0029(6) 0.0000(6)
C2 0.0248(9) 0.0233(9) 0.0149(8) 0.0012(7) 0.0034(7) -0.0002(7)
C3 0.0229(9) 0.0194(9) 0.0174(8) -0.0007(7) 0.0068(7) -0.0017(7)
C4 0.0204(9) 0.0131(7) 0.0177(8) -0.0013(6) 0.0031(7) 0.0013(6)
C5 0.0236(9) 0.0188(9) 0.0151(8) 0.0014(6) 0.0048(7) 0.0005(7)
C6 0.0230(9) 0.0213(9) 0.0181(9) 0.0008(7) 0.0066(7) 0.0006(7)
C7 0.0212(9) 0.0144(8) 0.0168(8) 0.0001(6) 0.0046(7) -0.0014(6)

loop_
_atom_type_symbol
_atom_type_description
_atom_type_scat_dispersion_real
_atom_type_scat_dispersion_imag
_atom_type_scat_source
C C 0.0033 0.0016 'International Tables Vol C Tables 4.2.6.8 and 6.1.1.4'
H H 0.0000 0.0000 'International Tables Vol C Tables 4.2.6.8 and 6.1.1.4'
N N 0.0061 0.0033 'International Tables Vol C Tables 4.2.6.8 and 6.1.1.4'
O O 0.0106 0.0060 'International Tables Vol C Tables 4.2.6.8 and 6.1.1.4'
P P 0.1023 0.0942 'International Tables Vol C Tables 4.2.6.8 and 6.1.1.4'
Ni Ni 0.3393 1.1124 'International Tables Vol C Tables 4.2.6.8 and 6.1.1.4'

loop_
_geom_angle_atom_site_label_1
_geom_angle_atom_site_label_2
_geom_angle_atom_site_label_3
_geom_angle
_geom_angle_site_symmetry_1
_geom_angle_site_symmetry_3
_geom_angle_publ_flag
O2 Ni1 O2 81.59(8) 2 . ?
O2 Ni1 O3 96.58(6) 2 . ?
O2 Ni1 O3 177.79(5) . . ?
O3 Ni1 O3 85.28(8) 2 . ?
O2 Ni1 N4 89.40(6) 2 . ?
O2 Ni1 N4 92.31(6) . . ?
O3 Ni1 N4 89.44(6) 2 . ?
O3 Ni1 N4 88.90(6) . . ?
N4 Ni1 N4 177.74(8) 2 . ?
O1 N1 C2 119.81(15) . . ?
O1 N1 C6 119.23(15) . . ?
C2 N1 C6 120.96(17) . . ?
N3 N2 C7 104.35(15) . . ?
N2 N3 N4 108.94(15) . . ?
N5 N4 N3 110.82(15) . . ?
N5 N4 Ni1 122.23(12) . . ?
N3 N4 Ni1 126.80(13) . . ?
N4 N5 C7 103.78(15) . . ?
N1 C2 C3 120.42(17) . . ?
C2 C3 C4 120.28(17) . . ?
C5 C4 C3 117.72(17) . . ?
C5 C4 C7 121.71(17) . . ?
C3 C4 C7 120.56(17) . . ?
C6 C5 C4 120.20(17) . . ?
N1 C6 C5 120.38(17) . . ?
N5 C7 N2 112.11(17) . . ?
N5 C7 C4 123.37(17) . . ?
N2 C7 C4 124.52(17) . . ?

loop_
_geom_bond_atom_site_label_1
_geom_bond_atom_site_label_2
_geom_bond_distance
_geom_bond_site_symmetry_2
_geom_bond_publ_flag
Ni1 O2 2.0580(14) . ?
Ni1 O3 2.0706(13) . ?
Ni1 N4 2.0725(16) . ?
O1 N1 1.334(2) . ?
N1 C2 1.351(2) . ?
N1 C6 1.352(2) . ?
N2 N3 1.328(2) . ?
N2 C7 1.351(2) . ?
N3 N4 1.332(2) . ?
N4 N5 1.323(2) . ?
N5 C7 1.341(2) . ?
C2 C3 1.369(3) . ?
C3 C4 1.400(3) . ?
C4 C5 1.398(3) . ?
C4 C7 1.462(3) . ?
C5 C6 1.372(3) . ?

loop_
_geom_hbond_atom_site_label_D
_geom_hbond_atom_site_label_H
_geom_hbond_atom_site_label_A
_geom_hbond_distance_DH
_geom_hbond_distance_HA
_geom_hbond_distance_DA
_geom_hbond_angle_DHA
_geom_hbond_site_symmetry_A
O2 H2B O1 0.838(10) 1.848(12) 2.668(2) 165(3) 8_465
O2 H2C O1 0.838(10) 1.899(11) 2.726(2) 169(2) 4
O3 H3B N3 0.833(10) 2.050(12) 2.858(2) 164(2) 6_566
O3 H3C O1 0.836(10) 1.903(11) 2.723(2) 167(2) 3_445
C6 H6A O3 0.93 2.48 3.282(2) 144 4

loop_
_geom_torsion_atom_site_label_1
_geom_torsion_atom_site_label_2
_geom_torsion_atom_site_label_3
_geom_torsion_atom_site_label_4
_geom_torsion
_geom_torsion_site_symmetry_1
_geom_torsion_site_symmetry_2
_geom_torsion_site_symmetry_3
_geom_torsion_site_symmetry_4
_geom_torsion_publ_flag
C7 N2 N3 N4 0.48(19) . . . . ?
N2 N3 N4 N5 -0.3(2) . . . . ?
N3 N4 N5 C7 0.02(18) . . . . ?
O1 N1 C2 C3 -179.63(16) . . . . ?
C6 N1 C2 C3 1.0(3) . . . . ?
N1 C2 C3 C4 -2.0(3) . . . . ?
C2 C3 C4 C5 1.6(3) . . . . ?
C2 C3 C4 C7 -177.95(16) . . . . ?
C3 C4 C5 C6 -0.2(3) . . . . ?
C7 C4 C5 C6 179.34(16) . . . . ?
O1 N1 C6 C5 -178.95(15) . . . . ?
C2 N1 C6 C5 0.4(3) . . . . ?
C4 C5 C6 N1 -0.8(3) . . . . ?
N4 N5 C7 N2 0.29(19) . . . . ?
N4 N5 C7 C4 -179.19(16) . . . . ?
N3 N2 C7 N5 -0.5(2) . . . . ?
N3 N2 C7 C4 178.99(16) . . . . ?
C5 C4 C7 N5 -161.07(17) . . . . ?
C3 C4 C7 N5 18.4(3) . . . . ?
C5 C4 C7 N2 19.5(3) . . . . ?
C3 C4 C7 N2 -160.98(17) . . . . ?
